data_7029404
loop_
_publ_author_name
'Zhao, Jun-Wei'
'Li, Yan-Zhou'
'Ji, Fan'
'Yuan, Jing'
'Chen, Li-Juan'
'Yang, Guo-Yu'

_publ_section_title
;
 Syntheses, structures and electrochemical properties of a class of 1-D
 double chain polyoxotungstate hybrids
 [H2dap][Cu(dap)2]0.5[Cu(dap)2(H2O)][Ln(H2O)3(\a-GeW11O39)]&#x00B7;3H2O.
;
_journal_issue 15
_journal_name_full 'Dalton transactions (Cambridge, England : 2003)'
_journal_page_first 5694
_journal_page_last 5706
_journal_paper_doi 10.1039/c3dt53616e
_journal_volume 43
_journal_year 2014
_chemical_formula_sum 'C12 H56 Cu1.5 Ge N8 Nd O46 W11'
_chemical_formula_weight 3383.14
_chemical_name_systematic
; 
 ? 
;
_space_group_IT_number 2
_symmetry_cell_setting triclinic
_symmetry_space_group_name_Hall '-P 1'
_symmetry_space_group_name_H-M 'P -1'
_atom_sites_solution_hydrogens geom
_atom_sites_solution_primary direct
_atom_sites_solution_secondary difmap
_audit_creation_method SHELXL-97
_cell_angle_alpha 85.706(2)
_cell_angle_beta 76.120(2)
_cell_angle_gamma 74.166(2)
_cell_formula_units_Z 2
_cell_length_a 11.4615(14)
_cell_length_b 12.6091(15)
_cell_length_c 21.456(3)
_cell_measurement_reflns_used 9943
_cell_measurement_temperature 296(2)
_cell_measurement_theta_max 25.00
_cell_measurement_theta_min 1.68
_cell_volume 2895.9(6)
_computing_cell_refinement 'Bruker XSCANS'
_computing_data_collection 'Bruker XSCANS'
_computing_data_reduction 'Bruker SHELXTL'
_computing_molecular_graphics 'Bruker SHELXTL'
_computing_publication_material 'Bruker SHELXTL'
_computing_structure_refinement 'SHELXL-97 (Sheldrick, 1997)'
_computing_structure_solution 'SHELXS-97 (Sheldrick, 1990)'
_diffrn_ambient_temperature 296(2)
_diffrn_detector_area_resol_mean none
_diffrn_measured_fraction_theta_full 0.974
_diffrn_measured_fraction_theta_max 0.974
_diffrn_measurement_device_type 'Bruker APEX-II'
_diffrn_measurement_method '\w scans'
_diffrn_radiation_monochromator graphite
_diffrn_radiation_source 'fine-focus sealed tube'
_diffrn_radiation_type MoK\a
_diffrn_radiation_wavelength 0.71073
_diffrn_reflns_av_R_equivalents 0.0590
_diffrn_reflns_av_sigmaI/netI 0.1080
_diffrn_reflns_limit_h_max 13
_diffrn_reflns_limit_h_min -13
_diffrn_reflns_limit_k_max 14
_diffrn_reflns_limit_k_min -14
_diffrn_reflns_limit_l_max 25
_diffrn_reflns_limit_l_min -18
_diffrn_reflns_number 14273
_diffrn_reflns_theta_full 25.00
_diffrn_reflns_theta_max 25.00
_diffrn_reflns_theta_min 1.68
_diffrn_standards_decay_% none
_diffrn_standards_interval_count none
_diffrn_standards_interval_time none
_diffrn_standards_number none
_exptl_absorpt_coefficient_mu 23.776
_exptl_absorpt_correction_T_max 0.0734
_exptl_absorpt_correction_T_min 0.0316
_exptl_absorpt_correction_type multi-scan
_exptl_absorpt_process_details SADABS
_exptl_crystal_colour purple
_exptl_crystal_density_diffrn 3.880
_exptl_crystal_density_method 'not measured'
_exptl_crystal_description prism
_exptl_crystal_F_000 3003
_exptl_crystal_size_max 0.47
_exptl_crystal_size_mid 0.26
_exptl_crystal_size_min 0.23
_refine_diff_density_max 4.429
_refine_diff_density_min -5.716
_refine_diff_density_rms 0.624
_refine_ls_extinction_method none
_refine_ls_goodness_of_fit_ref 1.034
_refine_ls_hydrogen_treatment constr
_refine_ls_matrix_type full
_refine_ls_number_parameters 672
_refine_ls_number_reflns 9943
_refine_ls_number_restraints 86
_refine_ls_restrained_S_all 1.033
_refine_ls_R_factor_all 0.0896
_refine_ls_R_factor_gt 0.0735
_refine_ls_shift/su_max 0.002
_refine_ls_shift/su_mean 0.000
_refine_ls_structure_factor_coef Fsqd
_refine_ls_weighting_details 'calc w=1/[\s^2^(Fo^2^)+(0.1070P)^2^+0.0000P] where P=(Fo^2^+2Fc^2^)/3'
_refine_ls_weighting_scheme calc
_refine_ls_wR_factor_gt 0.1858
_refine_ls_wR_factor_ref 0.1956
_reflns_number_gt 7607
_reflns_number_total 9943
_reflns_threshold_expression >2sigma(I)
_cod_data_source_file c3dt53616e.txt
_cod_data_source_block 3
_cod_depositor_comments
;
The following automatic conversions were performed:

'_symmetry_cell_setting' value 'Triclinic' changed to 'triclinic'
according to
/usr/data/users/saulius/crontab/automatic-downloads/current/RSC/lib/dictionaries/cif_core.dic
dictionary named 'cif_core.dic' version 2.4.2 from
2011-04-26.

'_refine_ls_hydrogen_treatment' value 'CONSTR' changed
to 'constr' according to
/usr/data/users/saulius/crontab/automatic-downloads/current/RSC/lib/dictionaries/cif_core.dic
dictionary named 'cif_core.dic' version 2.4.2 from 2011-04-26.

Automatic conversion script
Id: cif_fix_values 2281 2013-09-26 08:29:07Z andrius 
;
_cod_original_sg_symbol_H-M P-1
_cod_original_formula_sum 'C12 H56 Cu1.50 Ge N8 Nd O46 W11'
_cod_database_code 7029404

loop_
_symmetry_equiv_pos_as_xyz
'x, y, z'
'-x, -y, -z'

loop_
_atom_site_label
_atom_site_type_symbol
_atom_site_fract_x
_atom_site_fract_y
_atom_site_fract_z
_atom_site_U_iso_or_equiv
_atom_site_adp_type
_atom_site_occupancy
_atom_site_symmetry_multiplicity
_atom_site_calc_flag
_atom_site_refinement_flags
W1 W 0.47634(8) 0.86079(7) 0.32961(4) 0.0228(2) Uani 1 1 d .
W2 W 0.47668(8) 0.68967(7) 0.19523(4) 0.0237(2) Uani 1 1 d .
W3 W 0.56697(9) 0.55285(7) 0.34385(4) 0.0257(2) Uani 1 1 d .
W4 W 0.83446(9) 0.40889(7) 0.25031(4) 0.0259(2) Uani 1 1 d .
W5 W 0.74358(9) 0.54407(7) 0.10293(4) 0.0241(2) Uani 1 1 d .
W6 W 0.66178(8) 0.82150(7) 0.09222(4) 0.0248(2) Uani 1 1 d .
W7 W 0.66667(8) 0.98874(7) 0.22636(4) 0.0232(2) Uani 1 1 d .
W8 W 0.75707(8) 0.86263(7) 0.35848(4) 0.0229(2) Uani 1 1 d .
W9 W 0.84701(9) 0.56011(7) 0.36964(4) 0.0253(2) Uani 1 1 d .
W10 W 1.05269(8) 0.55109(7) 0.13748(4) 0.0260(2) Uani 1 1 d .
W11 W 0.97198(8) 0.82538(7) 0.12610(4) 0.0255(2) Uani 1 1 d .
Nd1 Nd 1.11068(11) 0.70509(10) 0.26585(6) 0.0302(3) Uani 1 1 d .
Ge1 Ge 0.76427(19) 0.69747(16) 0.23072(9) 0.0177(5) Uani 1 1 d .
O1 O 0.3233(15) 0.9131(13) 0.3690(8) 0.040(4) Uani 1 1 d .
O1W O 0.4237(17) 0.0766(13) 0.4551(8) 0.042(4) Uani 1 1 d .
O2 O 0.5098(14) 0.7101(12) 0.3568(7) 0.029(3) Uani 1 1 d .
O2W O 1.265(2) 0.5268(19) 0.2982(11) 0.083(8) Uani 1 1 d .
O3 O 0.4994(13) 0.9889(12) 0.2804(7) 0.027(3) Uani 1 1 d .
O3W O 1.144(2) 0.725(2) 0.3742(12) 0.086(7) Uiso 1 1 d .
O4 O 0.5644(14) 0.8888(12) 0.3859(6) 0.028(3) Uani 1 1 d .
O4W O 1.1635(16) 0.8854(14) 0.2814(9) 0.049(5) Uani 1 1 d .
O5 O 0.6870(12) 0.8182(11) 0.2742(6) 0.022(3) Uani 1 1 d U
O5W O -0.0232(19) 0.0450(16) 0.2528(14) 0.080(8) Uani 1 1 d .
O6 O 0.4533(14) 0.8057(11) 0.2525(7) 0.029(3) Uani 1 1 d .
O6W O 0.512(2) 1.3570(15) 0.2149(10) 0.063(6) Uani 1 1 d .
O7 O 0.3252(14) 0.6928(13) 0.1989(7) 0.034(4) Uani 1 1 d .
O7W O 0.789(8) 0.458(7) 0.563(4) 0.17(3) Uiso 0.50 1 d P
O8 O 0.5575(14) 0.5741(11) 0.1346(6) 0.026(3) Uani 1 1 d .
O8W O 1.006(6) 0.913(7) 0.447(4) 0.18(5) Uani 0.50 1 d P
O9 O 0.6806(13) 0.6907(10) 0.1724(6) 0.020(3) Uani 1 1 d .
O10 O 0.4953(12) 0.7942(10) 0.1268(6) 0.017(3) Uani 1 1 d U
O11 O 0.5136(14) 0.5886(12) 0.2614(6) 0.028(3) Uani 1 1 d .
O12 O 0.4424(15) 0.5059(14) 0.3894(8) 0.041(4) Uani 1 1 d .
O13 O 0.6709(14) 0.5370(11) 0.3997(7) 0.029(4) Uani 1 1 d .
O14 O 0.7569(14) 0.5896(11) 0.2831(6) 0.024(3) Uani 1 1 d .
O15 O 0.6683(13) 0.4157(11) 0.3013(6) 0.023(3) Uani 1 1 d U
O16 O 0.8886(15) 0.2690(12) 0.2374(7) 0.036(4) Uani 1 1 d .
O17 O 0.8866(13) 0.4193(11) 0.3281(7) 0.027(3) Uani 1 1 d .
O18 O 0.9665(14) 0.4608(10) 0.2014(6) 0.024(3) Uani 1 1 d U
O19 O 0.7553(15) 0.4538(12) 0.1783(6) 0.031(4) Uani 1 1 d .
O20 O 0.7610(17) 0.4436(12) 0.0484(7) 0.039(4) Uani 1 1 d U
O21 O 0.9042(12) 0.5536(11) 0.0961(6) 0.022(3) Uani 1 1 d U
O22 O 0.7072(14) 0.6779(11) 0.0512(6) 0.025(3) Uani 1 1 d .
O23 O 0.6350(16) 0.9064(13) 0.0262(7) 0.038(4) Uani 1 1 d .
O24 O 0.8260(13) 0.8094(12) 0.0875(6) 0.027(3) Uani 1 1 d U
O25 O 0.6238(12) 0.9281(10) 0.1590(7) 0.020(3) Uani 1 1 d .
O26 O 0.6399(15) 1.1247(12) 0.2056(7) 0.036(4) Uani 1 1 d .
O27 O 0.8346(12) 0.9260(11) 0.1813(7) 0.024(3) Uani 1 1 d U
O28 O 0.7207(13) 0.9956(11) 0.3054(7) 0.027(3) Uani 1 1 d .
O29 O 0.7656(15) 0.9207(13) 0.4269(7) 0.038(4) Uani 1 1 d .
O30 O 0.9116(15) 0.8233(14) 0.3131(7) 0.037(4) Uani 1 1 d .
O31 O 0.7596(14) 0.7128(11) 0.3866(7) 0.030(4) Uani 1 1 d .
O32 O 0.8865(16) 0.5168(13) 0.4421(7) 0.040(4) Uani 1 1 d .
O33 O 0.9781(12) 0.5936(11) 0.3232(6) 0.022(3) Uani 1 1 d U
O34 O 1.1517(14) 0.4502(13) 0.0825(7) 0.036(4) Uani 1 1 d U
O35 O 1.1545(14) 0.5673(11) 0.1849(7) 0.030(4) Uani 1 1 d .
O36 O 1.0598(12) 0.6828(10) 0.0851(6) 0.020(3) Uani 1 1 d U
O37 O 0.9186(15) 0.6963(12) 0.1946(6) 0.031(4) Uani 1 1 d .
O38 O 1.0172(16) 0.9119(12) 0.0625(7) 0.041(4) Uani 1 1 d .
O39 O 1.0771(13) 0.8243(12) 0.1741(7) 0.031(4) Uani 1 1 d U
Cu1 Cu 0.4204(3) 0.2528(2) 0.41515(14) 0.0378(7) Uani 1 1 d .
Cu2 Cu 0.5000 0.5000 0.0000 0.085(2) Uani 1 2 d S
N1 N 0.461(2) 0.2974(18) 0.4927(10) 0.055(7) Uani 1 1 d .
H1C H 0.4149 0.3661 0.5039 0.066 Uiso 1 1 calc R
H1D H 0.4430 0.2516 0.5256 0.066 Uiso 1 1 calc R
N2 N 0.6046(17) 0.2161(14) 0.3792(9) 0.028(4) Uani 1 1 d .
H2B H 0.6298 0.1534 0.3566 0.034 Uiso 1 1 calc R
H2C H 0.6246 0.2707 0.3529 0.034 Uiso 1 1 calc R
N3 N 0.235(2) 0.298(2) 0.4482(11) 0.067(8) Uani 1 1 d .
H3A H 0.2139 0.2538 0.4816 0.080 Uiso 1 1 calc R
H3B H 0.2120 0.3673 0.4629 0.080 Uiso 1 1 calc R
N4 N 0.375(2) 0.231(2) 0.3344(10) 0.051(6) Uani 1 1 d .
H4C H 0.3925 0.2846 0.3062 0.062 Uiso 1 1 calc R
H4D H 0.4229 0.1662 0.3176 0.062 Uiso 1 1 calc R
N5 N 0.624(3) 0.355(3) -0.0327(14) 0.086(10) Uani 1 1 d .
H5B H 0.6085 0.3335 -0.0682 0.103 Uiso 1 1 calc R
H5C H 0.7026 0.3618 -0.0417 0.103 Uiso 1 1 calc R
N6 N 0.424(3) 0.415(3) 0.077(2) 0.107(12) Uani 1 1 d .
H6A H 0.4318 0.4405 0.1132 0.128 Uiso 1 1 calc R
H6B H 0.3420 0.4264 0.0787 0.128 Uiso 1 1 calc R
N7 N 1.030(2) 0.3193(15) 0.0304(9) 0.042(5) Uani 1 1 d .
H7A H 1.0439 0.3857 0.0267 0.063 Uiso 1 1 calc R
H7B H 0.9480 0.3265 0.0400 0.063 Uiso 1 1 calc R
H7C H 1.0639 0.2838 -0.0066 0.063 Uiso 1 1 calc R
N8 N 0.895(2) 0.178(2) 0.0938(13) 0.064(7) Uani 1 1 d U
H8B H 0.8701 0.2290 0.0653 0.095 Uiso 1 1 calc R
H8C H 0.8555 0.2016 0.1333 0.095 Uiso 1 1 calc R
H8D H 0.8776 0.1158 0.0870 0.095 Uiso 1 1 calc R
C12 C 1.121(3) 0.065(2) 0.1175(15) 0.061 Uiso 1 1 d .
H12A H 1.2059 0.0659 0.0992 0.091 Uiso 1 1 calc R
H12B H 1.1101 -0.0055 0.1096 0.091 Uiso 1 1 calc R
H12C H 1.1026 0.0760 0.1630 0.091 Uiso 1 1 calc R
C1 C 0.595(3) 0.294(3) 0.4803(15) 0.069(10) Uani 1 1 d .
H1A H 0.6231 0.2812 0.5201 0.082 Uiso 1 1 calc R
H1B H 0.6082 0.3639 0.4620 0.082 Uiso 1 1 calc R
C2 C 0.666(2) 0.203(2) 0.4342(12) 0.045(7) Uani 1 1 d .
H2A H 0.6589 0.1327 0.4560 0.054 Uiso 1 1 calc R
C3 C 0.803(3) 0.199(3) 0.4142(16) 0.069(9) Uani 1 1 d .
H3C H 0.8368 0.1897 0.4515 0.103 Uiso 1 1 calc R
H3D H 0.8121 0.2664 0.3925 0.103 Uiso 1 1 calc R
H3E H 0.8455 0.1381 0.3858 0.103 Uiso 1 1 calc R
C4 C 0.160(3) 0.293(3) 0.3980(17) 0.077 Uiso 1 1 d .
H4A H 0.0961 0.2551 0.4161 0.092 Uiso 1 1 calc R
H4B H 0.1200 0.3668 0.3856 0.092 Uiso 1 1 calc R
C5 C 0.245(3) 0.233(3) 0.3419(17) 0.072 Uiso 1 1 d .
H5A H 0.2506 0.1584 0.3590 0.086 Uiso 1 1 calc R
C6 C 0.199(3) 0.223(3) 0.2879(17) 0.076 Uiso 1 1 d .
H6C H 0.2636 0.1781 0.2563 0.115 Uiso 1 1 calc R
H6D H 0.1706 0.2952 0.2698 0.115 Uiso 1 1 calc R
H6E H 0.1305 0.1903 0.3008 0.115 Uiso 1 1 calc R
C7 C 0.602(3) 0.272(3) 0.0252(16) 0.080 Uiso 1 1 d D
H7D H 0.6072 0.2012 0.0082 0.096 Uiso 1 1 calc R
H7E H 0.6677 0.2612 0.0481 0.096 Uiso 1 1 calc R
C8 C 0.479(3) 0.310(3) 0.0714(18) 0.087 Uiso 1 1 d D
H8A H 0.4332 0.3002 0.0401 0.104 Uiso 1 1 calc R
C9 C 0.478(4) 0.199(3) 0.1007(19) 0.087 Uiso 1 1 d .
H9A H 0.5432 0.1437 0.0749 0.130 Uiso 1 1 calc R
H9B H 0.3992 0.1851 0.1028 0.130 Uiso 1 1 calc R
H9C H 0.4922 0.1967 0.1432 0.130 Uiso 1 1 calc R
C10 C 1.089(3) 0.251(3) 0.0858(18) 0.081 Uiso 1 1 d D
H10A H 1.1797 0.2280 0.0738 0.097 Uiso 1 1 calc R
H10B H 1.0616 0.2898 0.1262 0.097 Uiso 1 1 calc R
C11 C 1.032(3) 0.157(3) 0.0867(19) 0.083 Uiso 1 1 d D
H11A H 1.0623 0.1355 0.0415 0.099 Uiso 1 1 calc R

loop_
_atom_site_aniso_label
_atom_site_aniso_U_11
_atom_site_aniso_U_22
_atom_site_aniso_U_33
_atom_site_aniso_U_23
_atom_site_aniso_U_13
_atom_site_aniso_U_12
W1 0.0158(5) 0.0209(5) 0.0222(4) -0.0065(3) 0.0082(4) 0.0016(4)
W2 0.0209(5) 0.0224(5) 0.0206(4) -0.0030(3) 0.0028(4) 0.0003(4)
W3 0.0302(5) 0.0223(5) 0.0172(4) 0.0014(3) 0.0064(4) -0.0052(4)
W4 0.0357(6) 0.0141(4) 0.0169(4) 0.0011(3) 0.0032(4) 0.0034(4)
W5 0.0293(5) 0.0183(4) 0.0144(4) -0.0027(3) 0.0041(4) 0.0033(4)
W6 0.0259(5) 0.0197(5) 0.0177(4) 0.0033(3) 0.0034(4) 0.0040(4)
W7 0.0200(5) 0.0154(4) 0.0235(4) -0.0009(3) 0.0066(4) 0.0029(3)
W8 0.0191(5) 0.0231(5) 0.0184(4) -0.0059(3) 0.0069(4) -0.0004(4)
W9 0.0285(5) 0.0237(5) 0.0148(4) 0.0015(3) 0.0030(4) 0.0005(4)
W10 0.0201(5) 0.0246(5) 0.0170(4) -0.0019(3) 0.0084(4) 0.0102(4)
W11 0.0187(5) 0.0250(5) 0.0194(4) 0.0031(4) 0.0085(4) 0.0043(4)
Nd1 0.0232(7) 0.0296(7) 0.0248(6) -0.0005(5) 0.0068(5) 0.0037(5)
Ge1 0.0164(11) 0.0156(11) 0.0118(10) -0.0016(8) 0.0061(9) 0.0035(9)
O1 0.025(9) 0.035(9) 0.052(11) -0.017(8) 0.005(8) -0.001(7)
O1W 0.055(12) 0.034(9) 0.030(9) -0.007(7) 0.010(8) -0.014(9)
O2 0.033(9) 0.027(8) 0.018(7) -0.009(6) 0.003(7) 0.000(7)
O2W 0.078(17) 0.074(16) 0.071(15) 0.005(13) -0.022(13) 0.025(13)
O3 0.017(8) 0.026(8) 0.027(8) 0.001(6) 0.006(6) 0.001(6)
O4 0.026(8) 0.034(9) 0.018(7) -0.010(6) 0.006(6) -0.007(7)
O4W 0.033(10) 0.036(10) 0.064(12) -0.005(9) -0.006(9) 0.013(8)
O5 0.013(6) 0.029(6) 0.020(6) -0.003(5) 0.002(5) -0.001(5)
O5W 0.049(13) 0.038(11) 0.16(2) 0.001(14) -0.043(16) -0.009(10)
O6 0.029(9) 0.019(7) 0.032(8) 0.001(6) -0.007(7) 0.002(7)
O6W 0.082(16) 0.037(11) 0.077(14) 0.015(10) -0.022(13) -0.028(11)
O7 0.019(8) 0.044(10) 0.027(8) -0.008(7) 0.003(7) 0.007(7)
O8 0.027(8) 0.025(8) 0.021(7) -0.002(6) 0.002(7) -0.003(7)
O8W 0.11(5) 0.23(8) 0.19(7) -0.16(7) -0.11(5) 0.09(5)
O9 0.028(8) 0.005(6) 0.013(6) 0.000(5) 0.013(6) 0.001(6)
O10 0.017(3) 0.017(3) 0.017(3) 0.0004(10) -0.0033(12) -0.0042(12)
O11 0.042(10) 0.027(8) 0.007(6) -0.005(6) 0.006(7) -0.005(7)
O12 0.025(9) 0.051(11) 0.035(9) -0.011(8) 0.011(8) -0.001(8)
O13 0.026(8) 0.021(8) 0.035(9) -0.013(7) -0.001(7) 0.002(7)
O14 0.036(9) 0.019(7) 0.014(7) -0.001(6) -0.009(7) 0.002(6)
O15 0.032(6) 0.014(5) 0.022(5) 0.010(4) -0.002(5) -0.012(5)
O16 0.039(10) 0.018(8) 0.036(9) 0.000(7) 0.000(8) 0.010(7)
O17 0.025(8) 0.022(8) 0.026(8) -0.007(6) 0.000(7) 0.006(6)
O18 0.038(7) 0.010(6) 0.015(6) -0.004(5) -0.002(5) 0.005(5)
O19 0.040(10) 0.031(8) 0.010(7) 0.005(6) 0.007(7) -0.004(7)
O20 0.061(8) 0.026(7) 0.021(6) -0.010(5) 0.006(6) -0.010(6)
O21 0.016(6) 0.022(6) 0.017(6) 0.010(5) 0.006(5) 0.000(5)
O22 0.036(9) 0.018(7) 0.019(7) 0.008(6) -0.008(7) -0.008(7)
O23 0.046(11) 0.032(9) 0.024(8) 0.007(7) 0.002(8) 0.003(8)
O24 0.016(6) 0.034(7) 0.019(6) 0.001(5) 0.006(5) 0.004(5)
O25 0.011(7) 0.010(7) 0.033(8) 0.007(6) 0.000(6) 0.001(5)
O26 0.043(10) 0.027(8) 0.032(9) -0.002(7) -0.009(8) 0.001(7)
O27 0.010(6) 0.026(6) 0.029(6) 0.002(5) 0.001(5) 0.000(5)
O28 0.015(7) 0.019(7) 0.031(8) -0.002(6) 0.006(6) 0.010(6)
O29 0.040(10) 0.042(10) 0.022(8) -0.014(7) -0.008(8) 0.007(8)
O30 0.029(9) 0.047(10) 0.023(8) 0.001(7) 0.005(7) -0.001(8)
O31 0.032(9) 0.022(8) 0.030(8) -0.014(7) -0.003(7) 0.002(7)
O32 0.040(10) 0.039(10) 0.030(9) 0.010(7) 0.002(8) -0.004(8)
O33 0.015(6) 0.021(6) 0.020(6) -0.006(5) 0.005(5) 0.005(5)
O34 0.032(7) 0.033(7) 0.027(7) -0.013(6) -0.001(6) 0.016(6)
O35 0.039(10) 0.018(7) 0.020(7) 0.001(6) 0.007(7) 0.002(7)
O36 0.014(6) 0.017(6) 0.019(6) 0.006(5) 0.008(5) 0.002(5)
O37 0.042(10) 0.025(8) 0.013(7) 0.010(6) 0.007(7) -0.004(7)
O38 0.040(10) 0.026(9) 0.026(8) 0.006(7) 0.015(8) 0.017(7)
O39 0.020(6) 0.033(7) 0.030(7) 0.000(6) 0.005(6) 0.001(5)
Cu1 0.0359(17) 0.0341(16) 0.0304(15) -0.0077(13) 0.0059(14) 0.0024(14)
Cu2 0.048(3) 0.081(4) 0.124(6) 0.041(4) -0.034(4) -0.012(3)
N1 0.082(19) 0.041(13) 0.026(11) 0.003(10) 0.003(12) -0.005(13)
N2 0.039(12) 0.016(9) 0.029(10) 0.006(8) -0.002(9) -0.012(8)
N3 0.069(18) 0.055(16) 0.046(14) -0.015(12) 0.007(13) 0.021(14)
N4 0.038(13) 0.061(15) 0.046(13) -0.019(12) -0.009(11) 0.005(11)
N5 0.063(19) 0.12(3) 0.08(2) 0.01(2) -0.036(17) -0.024(18)
N6 0.07(2) 0.09(2) 0.17(4) 0.04(2) -0.05(2) -0.019(18)
N7 0.059(15) 0.015(10) 0.032(11) 0.010(8) 0.011(10) 0.004(9)
N8 0.056(10) 0.059(10) 0.083(11) -0.001(8) -0.012(8) -0.031(8)
C1 0.029(16) 0.11(3) 0.052(18) -0.034(19) 0.008(14) -0.006(17)
C2 0.027(14) 0.054(16) 0.045(15) 0.016(13) -0.013(12) 0.005(12)
C3 0.05(2) 0.09(2) 0.06(2) -0.013(18) 0.006(17) -0.029(19)

loop_
_atom_type_symbol
_atom_type_description
_atom_type_scat_dispersion_real
_atom_type_scat_dispersion_imag
_atom_type_scat_source
C C 0.0033 0.0016 'International Tables Vol C Tables 4.2.6.8 and 6.1.1.4'
H H 0.0000 0.0000 'International Tables Vol C Tables 4.2.6.8 and 6.1.1.4'
Cu Cu 0.3201 1.2651 'International Tables Vol C Tables 4.2.6.8 and 6.1.1.4'
Ge Ge 0.1547 1.8001 'International Tables Vol C Tables 4.2.6.8 and 6.1.1.4'
N N 0.0061 0.0033 'International Tables Vol C Tables 4.2.6.8 and 6.1.1.4'
O O 0.0106 0.0060 'International Tables Vol C Tables 4.2.6.8 and 6.1.1.4'
Nd Nd -0.1943 3.0179 'International Tables Vol C Tables 4.2.6.8 and 6.1.1.4'
W W -0.8490 6.8722 'International Tables Vol C Tables 4.2.6.8 and 6.1.1.4'

loop_
_geom_angle_atom_site_label_1
_geom_angle_atom_site_label_2
_geom_angle_atom_site_label_3
_geom_angle
_geom_angle_site_symmetry_1
_geom_angle_site_symmetry_3
O1 W1 O4 103.1(7) . .
O1 W1 O3 98.2(7) . .
O4 W1 O3 90.5(6) . .
O1 W1 O2 102.6(7) . .
O4 W1 O2 89.5(6) . .
O3 W1 O2 158.7(6) . .
O1 W1 O6 100.2(7) . .
O4 W1 O6 156.7(6) . .
O3 W1 O6 86.8(6) . .
O2 W1 O6 84.8(6) . .
O1 W1 O5 171.0(6) . .
O4 W1 O5 73.7(5) . .
O3 W1 O5 73.7(5) . .
O2 W1 O5 85.9(6) . .
O6 W1 O5 83.4(6) . .
O7 W2 O11 101.7(7) . .
O7 W2 O6 100.3(7) . .
O11 W2 O6 88.3(6) . .
O7 W2 O8 99.2(7) . .
O11 W2 O8 89.0(6) . .
O6 W2 O8 160.5(6) . .
O7 W2 O10 97.7(7) . .
O11 W2 O10 160.6(6) . .
O6 W2 O10 87.3(6) . .
O8 W2 O10 88.8(6) . .
O7 W2 O9 170.4(6) . .
O11 W2 O9 86.5(6) . .
O6 W2 O9 84.8(6) . .
O8 W2 O9 75.7(5) . .
O10 W2 O9 74.2(5) . .
O12 W3 O13 102.9(7) . .
O12 W3 O2 102.8(7) . .
O13 W3 O2 91.6(6) . .
O12 W3 O15 99.2(7) . .
O13 W3 O15 91.0(6) . .
O2 W3 O15 156.7(6) . .
O12 W3 O11 100.4(7) . .
O13 W3 O11 156.6(7) . .
O2 W3 O11 84.4(6) . .
O15 W3 O11 84.1(5) . .
O12 W3 O14 171.4(6) . .
O13 W3 O14 73.2(6) . .
O2 W3 O14 85.1(6) . .
O15 W3 O14 73.4(5) . .
O11 W3 O14 83.5(5) . .
O16 W4 O18 102.1(7) . .
O16 W4 O17 100.5(7) . .
O18 W4 O17 91.1(6) . .
O16 W4 O15 99.7(7) . .
O18 W4 O15 157.8(5) . .
O17 W4 O15 89.1(6) . .
O16 W4 O19 99.9(7) . .
O18 W4 O19 86.3(6) . .
O17 W4 O19 159.5(6) . .
O15 W4 O19 85.8(6) . .
O16 W4 O14 171.7(6) . .
O18 W4 O14 83.0(5) . .
O17 W4 O14 72.7(5) . .
O15 W4 O14 75.9(5) . .
O19 W4 O14 86.8(5) . .
O20 W5 O21 103.8(7) . .
O20 W5 O19 99.5(7) . .
O21 W5 O19 89.3(6) . .
O20 W5 O22 101.3(7) . .
O21 W5 O22 91.2(6) . .
O19 W5 O22 158.4(6) . .
O20 W5 O8 96.8(7) . .
O21 W5 O8 159.4(6) . .
O19 W5 O8 86.4(6) . .
O22 W5 O8 85.6(6) . .
O20 W5 O9 168.5(7) . .
O21 W5 O9 86.6(5) . .
O19 W5 O9 85.3(5) . .
O22 W5 O9 73.2(5) . .
O8 W5 O9 73.0(5) . .
O23 W6 O24 101.9(7) . .
O23 W6 O25 101.7(6) . .
O24 W6 O25 87.2(6) . .
O23 W6 O22 99.0(6) . .
O24 W6 O22 89.9(6) . .
O25 W6 O22 159.2(5) . .
O23 W6 O10 101.2(7) . .
O24 W6 O10 156.9(6) . .
O25 W6 O10 88.9(5) . .
O22 W6 O10 85.8(6) . .
O23 W6 O9 170.1(7) . .
O24 W6 O9 84.7(6) . .
O25 W6 O9 85.9(5) . .
O22 W6 O9 73.4(5) . .
O10 W6 O9 72.3(5) . .
O26 W7 O25 102.2(6) . .
O26 W7 O27 103.9(7) . .
O25 W7 O27 84.5(6) . .
O26 W7 O28 98.5(6) . .
O25 W7 O28 159.3(5) . .
O27 W7 O28 91.1(6) . .
O26 W7 O3 99.4(7) . .
O25 W7 O3 88.1(6) . .
O27 W7 O3 156.5(6) . .
O28 W7 O3 88.1(6) . .
O26 W7 O5 168.9(6) . .
O25 W7 O5 86.6(5) . .
O27 W7 O5 83.6(5) . .
O28 W7 O5 72.8(5) . .
O3 W7 O5 73.8(5) . .
O29 W8 O30 105.0(8) . .
O29 W8 O31 101.9(7) . .
O30 W8 O31 92.5(7) . .
O29 W8 O28 99.8(7) . .
O30 W8 O28 91.0(7) . .
O31 W8 O28 156.2(6) . .
O29 W8 O4 93.8(7) . .
O30 W8 O4 161.2(6) . .
O31 W8 O4 84.0(6) . .
O28 W8 O4 85.1(6) . .
O29 W8 O5 163.1(6) . .
O30 W8 O5 90.3(6) . .
O31 W8 O5 84.2(5) . .
O28 W8 O5 72.3(5) . .
O4 W8 O5 71.0(5) . .
O32 W9 O33 104.1(7) . .
O32 W9 O31 101.7(7) . .
O33 W9 O31 92.5(6) . .
O32 W9 O17 100.2(7) . .
O33 W9 O17 93.1(6) . .
O31 W9 O17 155.3(6) . .
O32 W9 O13 93.7(7) . .
O33 W9 O13 162.2(6) . .
O31 W9 O13 83.2(6) . .
O17 W9 O13 84.2(6) . .
O32 W9 O14 164.5(7) . .
O33 W9 O14 90.3(6) . .
O31 W9 O14 83.1(5) . .
O17 W9 O14 72.8(5) . .
O13 W9 O14 72.1(6) . .
O34 W10 O35 101.9(7) . .
O34 W10 O36 99.7(7) . .
O35 W10 O36 96.0(6) . .
O34 W10 O18 101.3(7) . .
O35 W10 O18 95.4(6) . .
O36 W10 O18 153.4(5) . .
O34 W10 O21 90.0(6) . .
O35 W10 O21 168.0(6) . .
O36 W10 O21 83.4(5) . .
O18 W10 O21 80.6(5) . .
O34 W10 O37 171.1(6) . .
O35 W10 O37 83.6(6) . .
O36 W10 O37 72.5(5) . .
O18 W10 O37 85.0(5) . .
O21 W10 O37 84.8(5) . .
O38 W11 O39 101.6(8) . .
O38 W11 O27 102.0(6) . .
O39 W11 O27 93.7(6) . .
O38 W11 O36 98.7(6) . .
O39 W11 O36 96.8(6) . .
O27 W11 O36 154.3(6) . .
O38 W11 O24 91.3(7) . .
O39 W11 O24 166.8(6) . .
O27 W11 O24 80.8(5) . .
O36 W11 O24 83.7(5) . .
O38 W11 O37 170.8(7) . .
O39 W11 O37 83.9(6) . .
O27 W11 O37 84.8(6) . .
O36 W11 O37 73.1(5) . .
O24 W11 O37 83.6(6) . .
O30 Nd1 O33 71.1(5) . .
O30 Nd1 O35 126.8(5) . .
O33 Nd1 O35 81.4(5) . .
O30 Nd1 O39 81.0(5) . .
O33 Nd1 O39 126.5(5) . .
O35 Nd1 O39 80.3(5) . .
O30 Nd1 O3W 80.8(7) . .
O33 Nd1 O3W 83.2(7) . .
O35 Nd1 O3W 140.6(7) . .
O39 Nd1 O3W 136.6(7) . .
O30 Nd1 O7 146.5(6) . 1_655
O33 Nd1 O7 142.4(5) . 1_655
O35 Nd1 O7 72.5(5) . 1_655
O39 Nd1 O7 75.7(5) . 1_655
O3W Nd1 O7 100.1(7) . 1_655
O30 Nd1 O4W 77.3(6) . .
O33 Nd1 O4W 138.6(5) . .
O35 Nd1 O4W 139.9(6) . .
O39 Nd1 O4W 72.1(5) . .
O3W Nd1 O4W 65.6(7) . .
O7 Nd1 O4W 72.8(5) 1_655 .
O30 Nd1 O2W 137.4(7) . .
O33 Nd1 O2W 75.5(7) . .
O35 Nd1 O2W 71.6(6) . .
O39 Nd1 O2W 141.3(6) . .
O3W Nd1 O2W 69.5(8) . .
O7 Nd1 O2W 70.9(7) 1_655 .
O4W Nd1 O2W 114.4(7) . .
O14 Ge1 O5 107.1(6) . .
O14 Ge1 O37 111.3(7) . .
O5 Ge1 O37 111.2(7) . .
O14 Ge1 O9 108.7(6) . .
O5 Ge1 O9 107.4(6) . .
O37 Ge1 O9 111.0(6) . .
W1 O2 W3 154.7(8) . .
W1 O3 W7 119.6(7) . .
W1 O4 W8 120.7(7) . .
Ge1 O5 W7 121.7(7) . .
Ge1 O5 W8 120.9(7) . .
W7 O5 W8 94.9(5) . .
Ge1 O5 W1 124.2(7) . .
W7 O5 W1 92.9(5) . .
W8 O5 W1 94.6(5) . .
W2 O6 W1 151.6(8) . .
W2 O7 Nd1 148.6(8) . 1_455
W2 O8 W5 117.3(7) . .
Ge1 O9 W2 124.4(6) . .
Ge1 O9 W6 121.3(7) . .
W2 O9 W6 94.5(5) . .
Ge1 O9 W5 121.0(6) . .
W2 O9 W5 93.9(5) . .
W6 O9 W5 94.0(4) . .
W2 O10 W6 118.9(6) . .
W2 O11 W3 150.3(8) . .
W3 O13 W9 121.5(8) . .
Ge1 O14 W9 123.4(7) . .
Ge1 O14 W4 122.1(7) . .
W9 O14 W4 93.8(5) . .
Ge1 O14 W3 124.4(7) . .
W9 O14 W3 93.2(5) . .
W4 O14 W3 91.1(5) . .
W4 O15 W3 119.5(7) . .
W4 O17 W9 120.6(7) . .
W4 O18 W10 158.2(8) . .
W5 O19 W4 147.9(9) . .
W5 O21 W10 151.0(7) . .
W5 O22 W6 119.1(7) . .
W6 O24 W11 152.3(8) . .
W7 O25 W6 151.3(7) . .
W7 O27 W11 157.9(8) . .
W7 O28 W8 119.8(7) . .
W8 O30 Nd1 158.8(10) . .
W9 O31 W8 144.1(9) . .
W9 O33 Nd1 159.4(7) . .
W10 O35 Nd1 126.9(7) . .
W10 O36 W11 117.3(6) . .
Ge1 O37 W11 123.6(7) . .
Ge1 O37 W10 122.2(8) . .
W11 O37 W10 96.1(5) . .
W11 O39 Nd1 126.9(8) . .
N4 Cu1 N1 171.7(10) . .
N4 Cu1 N2 96.2(8) . .
N1 Cu1 N2 84.5(9) . .
N4 Cu1 N3 82.7(9) . .
N1 Cu1 N3 96.1(10) . .
N2 Cu1 N3 176.7(9) . .
N4 Cu1 O1W 95.6(9) . .
N1 Cu1 O1W 92.6(8) . .
N2 Cu1 O1W 93.9(7) . .
N3 Cu1 O1W 89.4(9) . .
N5 Cu2 N5 180.000(3) . 2_665
N5 Cu2 N6 91.5(13) . 2_665
N5 Cu2 N6 88.5(13) 2_665 2_665
N5 Cu2 N6 88.5(13) . .
N5 Cu2 N6 91.5(13) 2_665 .
N6 Cu2 N6 180(2) 2_665 .
C1 N1 Cu1 110.9(16) . .
C1 N1 H1C 109.5 . .
Cu1 N1 H1C 109.5 . .
C1 N1 H1D 109.5 . .
Cu1 N1 H1D 109.5 . .
H1C N1 H1D 108.0 . .
C2 N2 Cu1 107.7(14) . .
C2 N2 H2B 110.2 . .
Cu1 N2 H2B 110.2 . .
C2 N2 H2C 110.2 . .
Cu1 N2 H2C 110.2 . .
H2B N2 H2C 108.5 . .
C4 N3 Cu1 114.3(18) . .
C4 N3 H3A 108.7 . .
Cu1 N3 H3A 108.7 . .
C4 N3 H3B 108.7 . .
Cu1 N3 H3B 108.7 . .
H3A N3 H3B 107.6 . .
C5 N4 Cu1 114.4(19) . .
C5 N4 H4C 108.7 . .
Cu1 N4 H4C 108.7 . .
C5 N4 H4D 108.7 . .
Cu1 N4 H4D 108.7 . .
H4C N4 H4D 107.6 . .
C7 N5 Cu2 104(2) . .
C7 N5 H5B 111.1 . .
Cu2 N5 H5B 111.1 . .
C7 N5 H5C 111.1 . .
Cu2 N5 H5C 111.1 . .
H5B N5 H5C 109.0 . .
C8 N6 Cu2 110(3) . .
C8 N6 H6A 109.6 . .
Cu2 N6 H6A 109.6 . .
C8 N6 H6B 109.6 . .
Cu2 N6 H6B 109.6 . .
H6A N6 H6B 108.1 . .
C10 N7 H7A 109.5 . .
C10 N7 H7B 109.5 . .
H7A N7 H7B 109.5 . .
C10 N7 H7C 109.5 . .
H7A N7 H7C 109.5 . .
H7B N7 H7C 109.5 . .
C11 N8 H8B 109.5 . .
C11 N8 H8C 109.5 . .
H8B N8 H8C 109.5 . .
C11 N8 H8D 109.5 . .
H8B N8 H8D 109.5 . .
H8C N8 H8D 109.5 . .
C11 C12 H12A 109.5 . .
C11 C12 H12B 109.5 . .
H12A C12 H12B 109.5 . .
C11 C12 H12C 109.5 . .
H12A C12 H12C 109.5 . .
H12B C12 H12C 109.5 . .
N1 C1 C2 108(2) . .
N1 C1 H1A 110.2 . .
C2 C1 H1A 110.2 . .
N1 C1 H1B 110.2 . .
C2 C1 H1B 110.2 . .
H1A C1 H1B 108.5 . .
N2 C2 C1 108(2) . .
N2 C2 C3 113(2) . .
C1 C2 C3 112(3) . .
N2 C2 H2A 108.0 . .
C1 C2 H2A 108.0 . .
C3 C2 H2A 108.0 . .
C2 C3 H3C 109.5 . .
C2 C3 H3D 109.5 . .
H3C C3 H3D 109.5 . .
C2 C3 H3E 109.5 . .
H3C C3 H3E 109.5 . .
H3D C3 H3E 109.5 . .
C5 C4 N3 109(3) . .
C5 C4 H4A 109.9 . .
N3 C4 H4A 109.9 . .
C5 C4 H4B 109.9 . .
N3 C4 H4B 109.9 . .
H4A C4 H4B 108.3 . .
C6 C5 N4 121(3) . .
C6 C5 C4 119(3) . .
N4 C5 C4 115(3) . .
C6 C5 H5A 97.7 . .
N4 C5 H5A 97.7 . .
C4 C5 H5A 97.7 . .
C5 C6 H6C 109.5 . .
C5 C6 H6D 109.5 . .
H6C C6 H6D 109.5 . .
C5 C6 H6E 109.5 . .
H6C C6 H6E 109.5 . .
H6D C6 H6E 109.5 . .
C8 C7 N5 113(3) . .
C8 C7 H7D 108.9 . .
N5 C7 H7D 108.9 . .
C8 C7 H7E 108.9 . .
N5 C7 H7E 108.9 . .
H7D C7 H7E 107.7 . .
N6 C8 C9 145(4) . .
N6 C8 C7 119(4) . .
C9 C8 C7 95(3) . .
N6 C8 H8A 92.4 . .
C9 C8 H8A 92.4 . .
C7 C8 H8A 92.4 . .
C8 C9 H9A 109.5 . .
C8 C9 H9B 109.5 . .
H9A C9 H9B 109.5 . .
C8 C9 H9C 109.5 . .
H9A C9 H9C 109.5 . .
H9B C9 H9C 109.5 . .
C11 C10 N7 96(2) . .
C11 C10 H10A 112.6 . .
N7 C10 H10A 112.6 . .
C11 C10 H10B 112.6 . .
N7 C10 H10B 112.6 . .
H10A C10 H10B 110.1 . .
C10 C11 N8 121(3) . .
C10 C11 C12 101(3) . .
N8 C11 C12 129(3) . .
C10 C11 H11A 100.2 . .
N8 C11 H11A 100.2 . .
C12 C11 H11A 100.2 . .

loop_
_geom_bond_atom_site_label_1
_geom_bond_atom_site_label_2
_geom_bond_distance
_geom_bond_site_symmetry_2
W1 O1 1.722(16) .
W1 O4 1.856(14) .
W1 O3 1.907(14) .
W1 O2 1.908(15) .
W1 O6 1.941(14) .
W1 O5 2.354(14) .
W2 O7 1.708(15) .
W2 O11 1.882(14) .
W2 O6 1.903(14) .
W2 O8 1.909(13) .
W2 O10 1.911(13) .
W2 O9 2.274(14) .
W3 O12 1.746(17) .
W3 O13 1.848(14) .
W3 O2 1.930(14) .
W3 O15 1.951(14) .
W3 O11 1.989(13) .
W3 O14 2.398(15) .
W4 O16 1.722(14) .
W4 O18 1.870(15) .
W4 O17 1.927(13) .
W4 O15 1.938(14) .
W4 O19 1.948(14) .
W4 O14 2.305(13) .
W5 O20 1.729(14) .
W5 O21 1.848(14) .
W5 O19 1.917(13) .
W5 O22 1.952(13) .
W5 O8 2.015(15) .
W5 O9 2.309(12) .
W6 O23 1.747(15) .
W6 O24 1.825(14) .
W6 O25 1.928(13) .
W6 O22 1.957(13) .
W6 O10 1.987(13) .
W6 O9 2.298(12) .
W7 O26 1.702(15) .
W7 O25 1.904(13) .
W7 O27 1.912(13) .
W7 O28 1.954(14) .
W7 O3 1.988(14) .
W7 O5 2.290(14) .
W8 O29 1.722(14) .
W8 O30 1.759(16) .
W8 O31 1.934(15) .
W8 O28 1.960(14) .
W8 O4 2.084(15) .
W8 O5 2.306(13) .
W9 O32 1.730(15) .
W9 O33 1.730(14) .
W9 O31 1.929(13) .
W9 O17 1.938(13) .
W9 O13 2.060(15) .
W9 O14 2.294(12) .
W10 O34 1.759(14) .
W10 O35 1.780(15) .
W10 O36 1.944(13) .
W10 O18 1.971(14) .
W10 O21 2.092(13) .
W10 O37 2.261(14) .
W11 O38 1.750(16) .
W11 O39 1.760(15) .
W11 O27 1.932(13) .
W11 O36 1.960(13) .
W11 O24 2.097(14) .
W11 O37 2.222(14) .
Nd1 O30 2.391(15) .
Nd1 O33 2.410(14) .
Nd1 O35 2.418(14) .
Nd1 O39 2.426(15) .
Nd1 O3W 2.49(2) .
Nd1 O7 2.503(15) 1_655
Nd1 O4W 2.571(18) .
Nd1 O2W 2.62(2) .
Ge1 O14 1.705(14) .
Ge1 O5 1.747(13) .
Ge1 O37 1.749(16) .
Ge1 O9 1.769(14) .
O1W Cu1 2.315(17) .
O7 Nd1 2.503(15) 1_455
Cu1 N4 1.98(2) .
Cu1 N1 1.99(2) .
Cu1 N2 2.001(19) .
Cu1 N3 2.01(3) .
Cu2 N5 2.03(3) .
Cu2 N5 2.03(3) 2_665
Cu2 N6 2.04(4) 2_665
Cu2 N6 2.04(4) .
N1 C1 1.48(4) .
N1 H1C 0.9000 .
N1 H1D 0.9000 .
N2 C2 1.49(3) .
N2 H2B 0.9000 .
N2 H2C 0.9000 .
N3 C4 1.54(4) .
N3 H3A 0.9000 .
N3 H3B 0.9000 .
N4 C5 1.45(4) .
N4 H4C 0.9000 .
N4 H4D 0.9000 .
N5 C7 1.59(4) .
N5 H5B 0.9000 .
N5 H5C 0.9000 .
N6 C8 1.31(4) .
N6 H6A 0.9000 .
N6 H6B 0.9000 .
N7 C10 1.60(4) .
N7 H7A 0.8900 .
N7 H7B 0.8900 .
N7 H7C 0.8900 .
N8 C11 1.50(4) .
N8 H8B 0.8900 .
N8 H8C 0.8900 .
N8 H8D 0.8900 .
C12 C11 1.55(4) .
C12 H12A 0.9600 .
C12 H12B 0.9600 .
C12 H12C 0.9600 .
C1 C2 1.50(4) .
C1 H1A 0.9700 .
C1 H1B 0.9700 .
C2 C3 1.51(4) .
C2 H2A 0.9800 .
C3 H3C 0.9600 .
C3 H3D 0.9600 .
C3 H3E 0.9600 .
C4 C5 1.46(4) .
C4 H4A 0.9700 .
C4 H4B 0.9700 .
C5 C6 1.42(4) .
C5 H5A 0.9800 .
C6 H6C 0.9600 .
C6 H6D 0.9600 .
C6 H6E 0.9600 .
C7 C8 1.492(10) .
C7 H7D 0.9700 .
C7 H7E 0.9700 .
C8 C9 1.49(5) .
C8 H8A 0.9800 .
C9 H9A 0.9600 .
C9 H9B 0.9600 .
C9 H9C 0.9600 .
C10 C11 1.493(10) .
C10 H10A 0.9700 .
C10 H10B 0.9700 .
C11 H11A 0.9800 .

loop_
_geom_hbond_atom_site_label_D
_geom_hbond_atom_site_label_H
_geom_hbond_atom_site_label_A
_geom_hbond_distance_DH
_geom_hbond_distance_HA
_geom_hbond_distance_DA
_geom_hbond_angle_DHA
_geom_hbond_site_symmetry_A
N1 H1C O13 0.90 2.34 3.05(2) 135.5 2_666
N1 H1D O31 0.90 2.57 3.18(3) 125.8 2_666
N1 H1D O4 0.90 2.50 3.39(3) 169.1 2_666
N2 H2B O28 0.90 2.21 3.11(2) 170.7 1_545
N2 H2C O15 0.90 2.18 3.07(2) 172.0 .
N3 H3B O7W 0.90 2.23 3.01(9) 144.9 2_666
N3 H3B O32 0.90 2.45 3.23(3) 144.6 2_666
N4 H4C O6W 0.90 2.38 3.22(3) 154.8 1_545
N4 H4D O3 0.90 2.30 3.18(3) 166.0 1_545
N5 H5B O8 0.90 2.62 3.28(3) 131.4 2_665
N5 H5B O7 0.90 2.74 3.54(3) 148.6 2_665
N5 H5C O20 0.90 2.56 3.05(3) 114.8 .
N5 H5C O36 0.90 2.57 3.44(3) 160.6 2_765
N6 H6A O8 0.90 2.62 3.30(4) 132.2 .
N6 H6A O6W 0.90 2.61 3.32(4) 137.2 1_545
N6 H6B O34 0.90 2.10 3.00(3) 179.1 1_455
N7 H7A O34 0.89 2.24 2.87(3) 127.0 .
N7 H7A O21 0.89 2.60 3.18(2) 124.0 .
N7 H7B O20 0.89 2.22 3.00(3) 145.4 .
N7 H7C O24 0.89 2.10 2.98(2) 169.6 2_765
N7 H7C O36 0.89 2.40 2.90(2) 116.6 2_765
N8 H8B O20 0.89 2.69 3.46(3) 144.7 .
N8 H8C O16 0.89 2.59 3.35(3) 142.8 .
N8 H8D O38 0.89 2.65 3.32(3) 132.8 1_545
